data_7707991
loop_
_publ_author_name
'Conrad, Maurice'
'Joos, Markus'
'Bette, Sebastian'
'Dinnebier, Robert E.'
'Maier, Joachim'
'Schleid, Thomas'

_publ_section_title
;
 Synthesis and characterisation of two lithium-thiocyanate solvates with
 tetrahydrofuran: Li[SCN]&#x00B7;THF and Li[SCN]&#x00B7;2THF.
;
_journal_issue 35
_journal_name_full 'Dalton transactions (Cambridge, England : 2003)'
_journal_page_first 12292
_journal_page_last 12300
_journal_paper_doi 10.1039/d1dt02124a
_journal_volume 50
_journal_year 2021
_chemical_formula_sum 'C9 H16 Li N O2 S'
_chemical_formula_weight 209.23
_chemical_name_systematic 'lithium thiocyanate ditetrahydrofuranate'
_chemical_properties_physical Moisture-sensitive,Hygroscopic,Heat-sensitive
_space_group_IT_number 14
_space_group_name_Hall '-P 2yn'
_space_group_name_H-M_alt 'P 1 21/n 1'
_symmetry_cell_setting monoclinic
_symmetry_space_group_name_H-M 'P 1 21/n 1'
_atom_sites_solution_hydrogens geom
_atom_sites_solution_primary direct
_atom_sites_solution_secondary difmap
_audit_creation_method SHELXL-97
_audit_update_record
;
2021-06-23 deposited with the CCDC.	2021-08-10 downloaded from the CCDC.
;
_cell_angle_alpha 90.00
_cell_angle_beta 94.393(3)
_cell_angle_gamma 90.00
_cell_formula_units_Z 8
_cell_length_a 11.3273(6)
_cell_length_b 16.3798(9)
_cell_length_c 12.6486(7)
_cell_measurement_reflns_used 151766
_cell_measurement_temperature 100(2)
_cell_measurement_theta_max 31.35
_cell_measurement_theta_min 1.80
_cell_volume 2339.9(2)
_computing_cell_refinement
;
X-Area Recipe 1.33.0.0 (STOE, 2015)
;
_computing_data_collection
;
X-Area Pilatus3_SV 1.31.153.0 (STOE, 2018)
;
_computing_data_reduction
;
X-Area Integrate 1.74.2.0 (STOE, 2018)
X-Area LANA 1.75.3.0 (STOE, 2018)
;
_computing_structure_refinement 'SHELXL-97 (Sheldrick, 1997)'
_computing_structure_solution 'SHELXS-97 (Sheldrick, 1997)'
_diffrn_ambient_temperature 100(2)
_diffrn_detector Pilatus200K
_diffrn_detector_area_resol_mean 5.81
_diffrn_detector_type 'DECTRIS PILATUS 200K'
_diffrn_measured_fraction_theta_full 0.976
_diffrn_measured_fraction_theta_max 0.976
_diffrn_measurement_details ' 4441 frames, detector distance = 60 mm'
_diffrn_measurement_device 'Eulerian 4-circle diffractometer'
_diffrn_measurement_device_type 'STOE STADIVARI'
_diffrn_measurement_method 'rotation method, \w scans'
_diffrn_radiation_collimation '1.2 mm, 0.6 diameter'
_diffrn_radiation_monochromator 'Graded multilayer mirror'
_diffrn_radiation_polarisn_norm 0
_diffrn_radiation_probe x-ray
_diffrn_radiation_type 'Mo K\a'
_diffrn_radiation_wavelength 0.71073
_diffrn_reflns_av_R_equivalents 0.0450
_diffrn_reflns_av_sigmaI/netI 0.0249
_diffrn_reflns_limit_h_max 16
_diffrn_reflns_limit_h_min -16
_diffrn_reflns_limit_k_max 24
_diffrn_reflns_limit_k_min -24
_diffrn_reflns_limit_l_max 18
_diffrn_reflns_limit_l_min -18
_diffrn_reflns_number 182393
_diffrn_reflns_theta_full 31.88
_diffrn_reflns_theta_max 31.88
_diffrn_reflns_theta_min 2.04
_diffrn_source Mo-Genix
_diffrn_source_current 1.000
_diffrn_source_power 0.050
_diffrn_source_voltage 50
_exptl_absorpt_coefficient_mu 0.250
_exptl_absorpt_correction_T_max 0.885
_exptl_absorpt_correction_T_min 0.791
_exptl_absorpt_correction_type multi-scan
_exptl_absorpt_process_details
;
STOE LANA, absorption correction by scaling of reflection intensities.
J. Koziskova, F. Hahn, J. Richter, J. Kozisek, "Comparison of different
absorption corrections on the model structure of tetrakis(\m~2~-acetato)-
diaqua-di-copper(II)", Acta Chimica Slovaca, vol. 9, no. 2, 2016, pp. 136 - 140.
;
_exptl_crystal_colour colourless
_exptl_crystal_density_diffrn 1.188
_exptl_crystal_density_method 'not measured'
_exptl_crystal_description lath-shaped
_exptl_crystal_F_000 896
_exptl_crystal_recrystallization_method 'Re-crystallisation from solvent: tetrahydrofuran'
_exptl_crystal_size_max 0.936
_exptl_crystal_size_mid 0.611
_exptl_crystal_size_min 0.492
_refine_diff_density_max 0.426
_refine_diff_density_min -0.518
_refine_diff_density_rms 0.047
_refine_ls_extinction_method none
_refine_ls_goodness_of_fit_ref 1.108
_refine_ls_hydrogen_treatment mixed
_refine_ls_matrix_type full
_refine_ls_number_parameters 273
_refine_ls_number_reflns 7860
_refine_ls_number_restraints 0
_refine_ls_restrained_S_all 1.108
_refine_ls_R_factor_all 0.0651
_refine_ls_R_factor_gt 0.0400
_refine_ls_shift/su_max 0.001
_refine_ls_shift/su_mean 0.000
_refine_ls_structure_factor_coef Fsqd
_refine_ls_weighting_details 'calc w=1/[\s^2^(Fo^2^)+(0.0610P)^2^+0.2412P] where P=(Fo^2^+2Fc^2^)/3'
_refine_ls_weighting_scheme calc
_refine_ls_wR_factor_gt 0.1079
_refine_ls_wR_factor_ref 0.1159
_reflns_number_gt 5631
_reflns_number_total 7860
_reflns_threshold_expression >2sigma(I)
_cod_data_source_file d1dt02124a2.cif
_cod_data_source_block liscnthf
_cod_depositor_comments 'Adding full bibliography for 7707990--7707991.cif.'
_cod_original_sg_symbol_H-M P21/n
_cod_database_code 7707991

loop_
_symmetry_equiv_pos_as_xyz
'x, y, z'
'-x+1/2, y+1/2, -z+1/2'
'-x, -y, -z'
'x-1/2, -y-1/2, z-1/2'

loop_
_atom_site_label
_atom_site_type_symbol
_atom_site_fract_x
_atom_site_fract_y
_atom_site_fract_z
_atom_site_U_iso_or_equiv
_atom_site_adp_type
_atom_site_occupancy
_atom_site_symmetry_multiplicity
_atom_site_calc_flag
_atom_site_refinement_flags
_atom_site_disorder_assembly
_atom_site_disorder_group
Li1 Li 0.42174(17) 0.56407(12) 0.24964(14) 0.0261(4) Uani 1 1 d . . .
Li2 Li 0.90798(17) 0.95266(11) 0.23504(15) 0.0260(4) Uani 1 1 d . . .
S1 S 0.75844(3) 0.179277(19) 0.07862(3) 0.03705(9) Uani 1 1 d . . .
C1 C 0.85265(9) 0.11128(6) 0.12662(8) 0.0221(2) Uani 1 1 d . . .
N1 N 0.91947(9) 0.06172(6) 0.16038(7) 0.02593(19) Uani 1 1 d . . .
S2 S 0.22074(3) 0.36372(2) 0.11979(3) 0.04151(10) Uani 1 1 d . . .
C2 C 0.34175(10) 0.41150(6) 0.16085(8) 0.0237(2) Uani 1 1 d . . .
N2 N 0.42845(9) 0.44603(6) 0.18994(7) 0.0279(2) Uani 1 1 d . . .
O1 O 0.21159(7) 0.07399(5) 0.16768(6) 0.02748(17) Uani 1 1 d . . .
C11 C 0.32383(10) 0.11500(8) 0.18965(9) 0.0313(2) Uani 1 1 d . . .
H111 H 0.3481 0.1129 0.2648 0.045(4) Uiso 1 1 calc R . .
H112 H 0.3180 0.1717 0.1679 0.047(4) Uiso 1 1 calc R . .
C12 C 0.41188(10) 0.06980(8) 0.12638(10) 0.0333(3) Uani 1 1 d . . .
H121 H 0.4500 0.0258 0.1674 0.039(4) Uiso 1 1 calc R . .
H122 H 0.4720 0.1064 0.1030 0.051(5) Uiso 1 1 calc R . .
C13 C 0.33335(11) 0.03711(8) 0.03300(9) 0.0307(2) Uani 1 1 d . . .
H131 H 0.3163 0.0789 -0.0204 0.035(4) Uiso 1 1 calc R . .
H132 H 0.3691 -0.0096 0.0007 0.040(4) Uiso 1 1 calc R . .
C14 C 0.22349(11) 0.01301(7) 0.08596(9) 0.0296(2) Uani 1 1 d . . .
H141 H 0.1547 0.0132 0.0353 0.039(4) Uiso 1 1 calc R . .
H142 H 0.2324 -0.0410 0.1169 0.037(4) Uiso 1 1 calc R . .
O2 O 0.43625(7) 0.64998(5) 0.14896(6) 0.02572(16) Uani 1 1 d . . .
C21 C 0.54114(11) 0.65561(7) 0.09056(9) 0.0306(2) Uani 1 1 d . . .
H211 H 0.5383 0.6159 0.0335 0.038(4) Uiso 1 1 calc R . .
H212 H 0.6120 0.6463 0.1370 0.035(4) Uiso 1 1 calc R . .
C22 C 0.53931(12) 0.74156(8) 0.04710(11) 0.0388(3) Uani 1 1 d . . .
H221 H 0.4890 0.7456 -0.0183 0.053(5) Uiso 1 1 calc R . .
H222 H 0.6184 0.7602 0.0347 0.046(4) Uiso 1 1 calc R . .
C23 C 0.48859(13) 0.78938(8) 0.13569(12) 0.0421(3) Uani 1 1 d . . .
H231 H 0.4518 0.8397 0.1094 0.056(5) Uiso 1 1 calc R . .
H232 H 0.5493 0.8022 0.1915 0.063(5) Uiso 1 1 calc R . .
C24 C 0.39750(12) 0.73086(8) 0.17445(11) 0.0382(3) Uani 1 1 d . . .
H241 H 0.3929 0.7365 0.2504 0.055(5) Uiso 1 1 calc R . .
H242 H 0.3200 0.7419 0.1394 0.062(5) Uiso 1 1 calc R . .
O3 O 0.71652(7) 0.45839(5) 0.17214(6) 0.02860(18) Uani 1 1 d . . .
C31 C 0.83384(10) 0.48458(8) 0.21017(9) 0.0294(2) Uani 1 1 d . . .
H311 H 0.8682 0.4467 0.2628 0.045(4) Uiso 1 1 calc R . .
H312 H 0.8310 0.5383 0.2421 0.035(4) Uiso 1 1 calc R . .
C32 C 0.90606(12) 0.48662(9) 0.11471(10) 0.0376(3) Uani 1 1 d . . .
H321 H 0.9884 0.4734 0.1338 0.078(6) Uiso 1 1 calc R . .
H322 H 0.9013 0.5395 0.0801 0.049(4) Uiso 1 1 calc R . .
C33 C 0.84567(14) 0.42057(9) 0.04510(11) 0.0459(3) Uani 1 1 d . . .
H331 H 0.8590 0.4290 -0.0290 0.073(6) Uiso 1 1 calc R . .
H332 H 0.8738 0.3667 0.0666 0.069(6) Uiso 1 1 calc R . .
C34 C 0.71681(12) 0.43101(8) 0.06385(9) 0.0345(3) Uani 1 1 d . . .
H341 H 0.6799 0.4712 0.0156 0.049(4) Uiso 1 1 calc R . .
H342 H 0.6747 0.3797 0.0540 0.044(4) Uiso 1 1 calc R . .
O4A O 0.87000(17) 0.85763(11) 0.14122(15) 0.0227(5) Uiso 0.653(4) 1 d P A 1
C41A C 0.85493(19) 0.78900(12) 0.2145(2) 0.0288(4) Uiso 0.653(4) 1 d P A 1
H41A H 0.7720 0.7808 0.2256 0.035 Uiso 0.653(4) 1 calc PR A 1
H41B H 0.8983 0.7986 0.2824 0.035 Uiso 0.653(4) 1 calc PR A 1
C42A C 0.90424(19) 0.71697(12) 0.15952(17) 0.0341(5) Uiso 0.653(4) 1 d P A 1
H42A H 0.9363 0.6770 0.2105 0.041 Uiso 0.653(4) 1 calc PR A 1
H42B H 0.8438 0.6912 0.1123 0.041 Uiso 0.653(4) 1 calc PR A 1
C43A C 0.9987(3) 0.75232(16) 0.0992(2) 0.0442(6) Uiso 0.653(4) 1 d P A 1
H43A H 1.0136 0.7186 0.0386 0.053 Uiso 0.653(4) 1 calc PR A 1
H43B H 1.0717 0.7587 0.1438 0.053 Uiso 0.653(4) 1 calc PR A 1
C44A C 0.9483(2) 0.83394(14) 0.06472(19) 0.0305(6) Uiso 0.653(4) 1 d P A 1
H44A H 1.0111 0.8738 0.0611 0.037 Uiso 0.653(4) 1 calc PR A 1
H44B H 0.9060 0.8296 -0.0047 0.037 Uiso 0.653(4) 1 calc PR A 1
O4B O 0.8893(3) 0.8615(2) 0.1527(3) 0.0254(9) Uiso 0.347(4) 1 d P . 2
C41B C 0.8357(4) 0.7829(2) 0.1807(4) 0.0314(9) Uiso 0.347(4) 1 d P . 2
H41C H 0.7870 0.7598 0.1218 0.038 Uiso 0.347(4) 1 calc PR A 2
H41D H 0.7898 0.7877 0.2421 0.038 Uiso 0.347(4) 1 calc PR A 2
C42B C 0.9507(4) 0.7343(2) 0.2053(3) 0.0365(10) Uiso 0.347(4) 1 d P . 2
H42C H 0.9839 0.7451 0.2770 0.044 Uiso 0.347(4) 1 calc PR A 2
H42D H 0.9365 0.6762 0.1975 0.044 Uiso 0.347(4) 1 calc PR A 2
C43B C 0.0314(3) 0.7640(2) 0.1258(3) 0.0237(7) Uiso 0.347(4) 1 d P . 2
H43C H 0.1091 0.7758 0.1601 0.028 Uiso 0.347(4) 1 calc PR A 2
H43D H 0.0400 0.7227 0.0720 0.028 Uiso 0.347(4) 1 calc PR A 2
C44B C 0.9780(4) 0.8394(2) 0.0767(3) 0.0226(9) Uiso 0.347(4) 1 d P . 2
H44C H 1.0368 0.8821 0.0720 0.027 Uiso 0.347(4) 1 calc PR A 2
H44D H 0.9405 0.8286 0.0066 0.027 Uiso 0.347(4) 1 calc PR A 2

loop_
_atom_site_aniso_label
_atom_site_aniso_U_11
_atom_site_aniso_U_22
_atom_site_aniso_U_33
_atom_site_aniso_U_23
_atom_site_aniso_U_13
_atom_site_aniso_U_12
Li1 0.0260(9) 0.0285(9) 0.0245(9) 0.0022(7) 0.0064(7) 0.0007(7)
Li2 0.0239(9) 0.0276(9) 0.0268(9) 0.0015(7) 0.0052(7) 0.0004(7)
S1 0.04235(18) 0.03323(16) 0.03640(17) 0.00483(12) 0.00835(13) 0.01600(13)
C1 0.0259(5) 0.0237(5) 0.0175(4) -0.0013(4) 0.0067(4) -0.0025(4)
N1 0.0287(5) 0.0282(4) 0.0211(4) 0.0019(3) 0.0035(4) 0.0003(4)
S2 0.03148(17) 0.0500(2) 0.04216(18) 0.00727(14) -0.00278(14) -0.01727(14)
C2 0.0260(5) 0.0246(5) 0.0209(5) 0.0030(4) 0.0053(4) 0.0013(4)
N2 0.0270(5) 0.0310(5) 0.0259(4) -0.0034(4) 0.0044(4) -0.0026(4)
O1 0.0241(4) 0.0326(4) 0.0268(4) -0.0090(3) 0.0093(3) -0.0051(3)
C11 0.0245(5) 0.0418(6) 0.0279(5) -0.0073(5) 0.0043(4) -0.0082(5)
C12 0.0224(5) 0.0455(7) 0.0323(6) 0.0023(5) 0.0047(4) 0.0014(5)
C13 0.0316(6) 0.0359(6) 0.0261(5) -0.0011(4) 0.0114(5) 0.0020(5)
C14 0.0314(6) 0.0319(6) 0.0264(5) -0.0091(4) 0.0090(4) -0.0033(5)
O2 0.0278(4) 0.0269(4) 0.0235(4) 0.0026(3) 0.0087(3) 0.0018(3)
C21 0.0301(6) 0.0349(6) 0.0284(5) 0.0071(4) 0.0131(5) 0.0035(5)
C22 0.0350(7) 0.0405(7) 0.0420(7) 0.0157(6) 0.0111(5) -0.0002(5)
C23 0.0423(7) 0.0287(6) 0.0553(8) 0.0015(6) 0.0041(6) -0.0029(5)
C24 0.0438(7) 0.0292(6) 0.0438(7) 0.0019(5) 0.0181(6) 0.0071(5)
O3 0.0246(4) 0.0405(4) 0.0215(4) -0.0067(3) 0.0070(3) -0.0065(3)
C31 0.0225(5) 0.0379(6) 0.0281(5) -0.0014(5) 0.0045(4) -0.0042(4)
C32 0.0318(6) 0.0453(7) 0.0379(6) -0.0022(5) 0.0159(5) -0.0036(5)
C33 0.0583(9) 0.0430(7) 0.0401(7) -0.0124(6) 0.0284(7) -0.0045(7)
C34 0.0462(7) 0.0383(6) 0.0194(5) -0.0040(4) 0.0054(5) -0.0082(5)

loop_
_atom_type_symbol
_atom_type_description
_atom_type_scat_dispersion_real
_atom_type_scat_dispersion_imag
_atom_type_scat_source
Li Li -0.0003 0.0001 'International Tables Vol C Tables 4.2.6.8 and 6.1.1.4'
S S 0.1246 0.1234 'International Tables Vol C Tables 4.2.6.8 and 6.1.1.4'
N N 0.0061 0.0033 'International Tables Vol C Tables 4.2.6.8 and 6.1.1.4'
O O 0.0106 0.0060 'International Tables Vol C Tables 4.2.6.8 and 6.1.1.4'
C C 0.0033 0.0016 'International Tables Vol C Tables 4.2.6.8 and 6.1.1.4'
H H 0.0000 0.0000 'International Tables Vol C Tables 4.2.6.8 and 6.1.1.4'

loop_
_geom_angle_atom_site_label_1
_geom_angle_atom_site_label_2
_geom_angle_atom_site_label_3
_geom_angle
_geom_angle_site_symmetry_1
_geom_angle_site_symmetry_3
_geom_angle_publ_flag
O1 Li1 O2 114.46(10) 2 . ?
O1 Li1 N1 113.21(9) 2 2_655 ?
O2 Li1 N1 105.45(9) . 2_655 ?
O1 Li1 N2 109.31(10) 2 . ?
O2 Li1 N2 115.77(9) . . ?
N1 Li1 N2 97.41(9) 2_655 . ?
O1 Li1 Li2 128.33(10) 2 2_645 ?
O2 Li1 Li2 117.11(9) . 2_645 ?
N1 Li1 Li2 49.11(6) 2_655 2_645 ?
N2 Li1 Li2 48.69(6) . 2_645 ?
O4B Li2 O3 109.47(15) . 2_655 ?
O4B Li2 O4A 6.19(15) . . ?
O3 Li2 O4A 105.69(11) 2_655 . ?
O4B Li2 N2 106.66(15) . 2_655 ?
O3 Li2 N2 114.14(10) 2_655 2_655 ?
O4A Li2 N2 112.83(11) . 2_655 ?
O4B Li2 N1 117.64(15) . 1_565 ?
O3 Li2 N1 108.67(10) 2_655 1_565 ?
O4A Li2 N1 115.52(11) . 1_565 ?
N2 Li2 N1 100.18(9) 2_655 1_565 ?
O4B Li2 Li1 131.10(15) . 2_655 ?
O3 Li2 Li1 119.32(10) 2_655 2_655 ?
O4A Li2 Li1 134.97(11) . 2_655 ?
N2 Li2 Li1 50.68(7) 2_655 2_655 ?
N1 Li2 Li1 49.91(6) 1_565 2_655 ?
O4B Li2 C41A 30.04(13) . . ?
O3 Li2 C41A 86.55(8) 2_655 . ?
O4A Li2 C41A 31.20(8) . . ?
N2 Li2 C41A 100.24(9) 2_655 . ?
N1 Li2 C41A 146.49(11) 1_565 . ?
Li1 Li2 C41A 145.97(10) 2_655 . ?
N1 C1 S1 179.15(10) . . ?
C1 N1 Li2 135.97(10) . 1_545 ?
C1 N1 Li1 134.82(10) . 2_645 ?
Li2 N1 Li1 80.98(8) 1_545 2_645 ?
N2 C2 S2 179.69(11) . . ?
C2 N2 Li2 153.29(11) . 2_645 ?
C2 N2 Li1 120.76(10) . . ?
Li2 N2 Li1 80.62(8) 2_645 . ?
C11 O1 C14 109.17(8) . . ?
C11 O1 Li1 130.93(8) . 2_545 ?
C14 O1 Li1 116.89(9) . 2_545 ?
O1 C11 C12 105.99(9) . . ?
C11 C12 C13 102.26(9) . . ?
C14 C13 C12 101.56(9) . . ?
O1 C14 C13 105.11(9) . . ?
C24 O2 C21 109.35(8) . . ?
C24 O2 Li1 118.97(9) . . ?
C21 O2 Li1 120.11(9) . . ?
O2 C21 C22 104.82(9) . . ?
C21 C22 C23 102.00(10) . . ?
C22 C23 C24 102.60(10) . . ?
O2 C24 C23 106.41(10) . . ?
C34 O3 C31 109.88(9) . . ?
C34 O3 Li2 128.75(9) . 2_645 ?
C31 O3 Li2 121.02(8) . 2_645 ?
O3 C31 C32 106.35(9) . . ?
C31 C32 C33 101.52(10) . . ?
C34 C33 C32 103.06(10) . . ?
O3 C34 C33 104.93(10) . . ?
C44A O4A C41A 109.21(16) . . ?
C44A O4A Li2 120.36(16) . . ?
C41A O4A Li2 104.63(16) . . ?
O4A C41A C42A 104.10(17) . . ?
O4A C41A Li2 44.18(11) . . ?
C42A C41A Li2 136.33(14) . . ?
C43A C42A C41A 103.94(17) . . ?
C42A C43A C44A 102.94(19) . . ?
O4A C44A C43A 106.78(18) . . ?
C41B O4B C44B 104.7(3) . . ?
C41B O4B Li2 127.5(3) . . ?
C44B O4B Li2 120.9(3) . . ?
O4B C41B C42B 98.2(3) . . ?
C43B C42B C41B 104.3(3) 1_655 . ?
C44B C43B C42B 107.5(3) 1_455 1_455 ?
O4B C44B C43B 101.8(3) . 1_655 ?

loop_
_geom_bond_atom_site_label_1
_geom_bond_atom_site_label_2
_geom_bond_distance
_geom_bond_site_symmetry_2
_geom_bond_publ_flag
Li1 O1 1.9087(19) 2 ?
Li1 O2 1.913(2) . ?
Li1 N1 2.054(2) 2_655 ?
Li1 N2 2.079(2) . ?
Li1 Li2 2.652(3) 2_645 ?
Li2 O4B 1.823(4) . ?
Li2 O3 1.9053(19) 2_655 ?
Li2 O4A 1.984(3) . ?
Li2 N2 2.019(2) 2_655 ?
Li2 N1 2.029(2) 1_565 ?
Li2 Li1 2.652(3) 2_655 ?
Li2 C41A 2.755(3) . ?
S1 C1 1.6275(11) . ?
C1 N1 1.1682(14) . ?
N1 Li2 2.029(2) 1_545 ?
N1 Li1 2.054(2) 2_645 ?
S2 C2 1.6286(11) . ?
C2 N2 1.1680(14) . ?
N2 Li2 2.019(2) 2_645 ?
O1 C11 1.4460(13) . ?
O1 C14 1.4510(13) . ?
O1 Li1 1.9087(19) 2_545 ?
C11 C12 1.5184(17) . ?
C12 C13 1.5205(17) . ?
C13 C14 1.5102(16) . ?
O2 C24 1.4400(14) . ?
O2 C21 1.4491(13) . ?
C21 C22 1.5110(17) . ?
C22 C23 1.516(2) . ?
C23 C24 1.5170(18) . ?
O3 C34 1.4415(13) . ?
O3 C31 1.4434(13) . ?
O3 Li2 1.905(2) 2_645 ?
C31 C32 1.5098(16) . ?
C32 C33 1.5235(19) . ?
C33 C34 1.506(2) . ?
O4A C44A 1.416(3) . ?
O4A C41A 1.475(3) . ?
C41A C42A 1.499(3) . ?
C42A C43A 1.479(3) . ?
C43A C44A 1.505(3) . ?
O4B C41B 1.477(5) . ?
O4B C44B 1.488(5) . ?
C41B C42B 1.538(6) . ?
C42B C43B 1.492(5) 1_655 ?
C43B C44B 1.490(5) 1_455 ?
C43B C42B 1.492(5) 1_455 ?
C44B C43B 1.490(5) 1_655 ?
